data_7045600
loop_
_publ_author_name
'Farrow, Charlotte M. A.'
'Akien, Geoffrey R.'
'Halcovitch, Nathan R.'
'Platts, James A.'
'Coogan, M. P.'

_publ_section_title
;
 Self-assembly of singlet-emitting double-helical silver dimers: the
 curious coordination chemistry and fluorescence of bisquinolylpyridone.
;
_journal_issue 11
_journal_name_full 'Dalton transactions (Cambridge, England : 2003)'
_journal_page_first 3906
_journal_page_last 3912
_journal_paper_doi 10.1039/c7dt04744d
_journal_volume 47
_journal_year 2018
_chemical_formula_moiety 'C46 H30 Ag2 N6 O2, 2(B F4), 0.5(C2 H3 N), 0.5(O)'
_chemical_formula_sum 'C47 H31.5 Ag2 B2 F8 N6.5 O2.5'
_chemical_formula_weight 1116.65
_space_group_crystal_system triclinic
_space_group_IT_number 2
_space_group_name_Hall '-P 1'
_space_group_name_H-M_alt 'P -1'
_symmetry_space_group_name_Hall '-P 1'
_symmetry_space_group_name_H-M 'P -1'
_atom_sites_solution_hydrogens geom
_audit_creation_date 2018-01-17
_audit_creation_method
;
Olex2 1.2
(compiled 2017.08.10 svn.r3458 for OlexSys, GUI svn.r5381)
;
_audit_update_record
;
2018-01-17 deposited with the CCDC.
2018-02-08 downloaded from the CCDC.
;
_cell_angle_alpha 87.526(3)
_cell_angle_beta 80.106(3)
_cell_angle_gamma 85.894(3)
_cell_formula_units_Z 4
_cell_length_a 13.5216(5)
_cell_length_b 14.9223(6)
_cell_length_c 21.6131(8)
_cell_measurement_reflns_used 15538
_cell_measurement_temperature 100.00(10)
_cell_measurement_theta_max 76.0540
_cell_measurement_theta_min 3.5770
_cell_volume 4282.9(3)
_computing_cell_refinement 'CrysAlisPro 1.171.38.44a (Rigaku OD, 2015)'
_computing_data_collection 'CrysAlisPro 1.171.38.44a (Rigaku OD, 2015)'
_computing_data_reduction 'CrysAlisPro 1.171.38.44a (Rigaku OD, 2015)'
_computing_molecular_graphics 'Olex2 (Dolomanov et al., 2009)'
_computing_publication_material 'Olex2 (Dolomanov et al., 2009)'
_computing_structure_refinement 'ShelXL (Sheldrick, 2015)'
_computing_structure_solution 'ShelXT (Sheldrick, 2015)'
_diffrn_ambient_temperature 100(2)
_diffrn_detector_area_resol_mean 5.2303
_diffrn_detector_type AtlasS2
_diffrn_measured_fraction_theta_full 0.995
_diffrn_measured_fraction_theta_max 0.971
_diffrn_measurement_details
;
List of Runs (angles in degrees, time in seconds):

  # Type    Start    End  Width  t~exp~   \w     \q     \k     \f   Frames
#--------------------------------------------------------------------------
  1  \w   -114.00 -19.00   1.00    7.50    --  -41.77 -38.00  30.00   95
  2  \w   -120.00  -5.00   1.00    7.50    --  -41.77 -19.00 120.00  115
  3  \w    -64.00  31.00   1.00    7.50    --  -41.77  38.00  30.00   95
  4  \w      1.00  82.00   1.00    7.50    --   41.77 -99.00 120.00   81
  5  \w     23.00  97.00   1.00    7.50    --   41.77-125.00  30.00   74
  6  \w     10.00 116.00   1.00    7.50    --   41.77  77.00-120.00  106
  7  \w     87.00 178.00   1.00   30.00    --  111.00  30.00 -30.00   91
  8  \w     36.00 116.00   1.00   30.00    --  111.00-111.00 150.00   80
  9  \w     37.00 142.00   1.00   30.00    --  111.00 -77.00-180.00  105
 10  \w     87.00 178.00   1.00   30.00    --  111.00  45.00 -90.00   91
 11  \w     83.00 178.00   1.00   30.00    --  111.00  61.00-180.00   95
 12  \w     40.00 135.00   1.00   30.00    --  111.00 -45.00-180.00   95
 13  \w     40.00 135.00   1.00   30.00    --  111.00 -45.00 -60.00   95
 14  \w     36.00 116.00   1.00   30.00    --  111.00-111.00 -60.00   80
 15  \w     66.00 178.00   1.00   30.00    --  111.00  15.00 -90.00  112
 16  \w     36.00 116.00   1.00   30.00    --  111.00-111.00-150.00   80
 17  \w     36.00 116.00   1.00   30.00    --  111.00-111.00  90.00   80
 18  \w     36.00 116.00   1.00   30.00    --  111.00-111.00 -30.00   80
 19  \w     41.00 139.00   1.00   30.00    --  111.00 -61.00  90.00   98
 20  \w     30.00 109.00   1.00   30.00    --  111.00 -94.00   0.00   79
 21  \w     87.00 166.00   1.00   30.00    --  111.00  45.00-150.00   79
;
_diffrn_measurement_device 'four-circle diffractometer'
_diffrn_measurement_device_type 'SuperNova, Dual, Cu at zero, AtlasS2'
_diffrn_measurement_method '\w scans'
_diffrn_radiation_type CuK\a
_diffrn_radiation_wavelength 1.54184
_diffrn_reflns_av_R_equivalents 0.0348
_diffrn_reflns_av_unetI/netI 0.0385
_diffrn_reflns_Laue_measured_fraction_full 0.995
_diffrn_reflns_Laue_measured_fraction_max 0.971
_diffrn_reflns_limit_h_max 16
_diffrn_reflns_limit_h_min -17
_diffrn_reflns_limit_k_max 18
_diffrn_reflns_limit_k_min -18
_diffrn_reflns_limit_l_max 18
_diffrn_reflns_limit_l_min -27
_diffrn_reflns_number 49184
_diffrn_reflns_point_group_measured_fraction_full 0.995
_diffrn_reflns_point_group_measured_fraction_max 0.971
_diffrn_reflns_theta_full 67.684
_diffrn_reflns_theta_max 76.680
_diffrn_reflns_theta_min 2.970
_exptl_absorpt_coefficient_mu 8.088
_exptl_absorpt_correction_T_max 0.798
_exptl_absorpt_correction_T_min 0.487
_exptl_absorpt_correction_type gaussian
_exptl_absorpt_process_details
;
CrysAlisPro 1.171.38.44a (Rigaku Oxford Diffraction, 2015)
Numerical absorption correction based on gaussian integration over
            a multifaceted crystal model
Empirical absorption correction using spherical harmonics,
 implemented in SCALE3 ABSPACK scaling algorithm.
;
_exptl_crystal_colour yellow
_exptl_crystal_colour_primary yellow
_exptl_crystal_density_diffrn 1.732
_exptl_crystal_description block
_exptl_crystal_F_000 2220
_exptl_crystal_size_max 0.146
_exptl_crystal_size_mid 0.067
_exptl_crystal_size_min 0.059
_refine_diff_density_max 3.249
_refine_diff_density_min -1.964
_refine_diff_density_rms 0.119
_refine_ls_extinction_method none
_refine_ls_goodness_of_fit_ref 1.039
_refine_ls_hydrogen_treatment constr
_refine_ls_matrix_type full
_refine_ls_number_parameters 1240
_refine_ls_number_reflns 17514
_refine_ls_number_restraints 6
_refine_ls_restrained_S_all 1.039
_refine_ls_R_factor_all 0.0827
_refine_ls_R_factor_gt 0.0632
_refine_ls_shift/su_max 0.004
_refine_ls_shift/su_mean 0.000
_refine_ls_structure_factor_coef Fsqd
_refine_ls_weighting_details 'w=1/[\s^2^(Fo^2^)+(0.0729P)^2^+19.3392P] where P=(Fo^2^+2Fc^2^)/3'
_refine_ls_weighting_scheme calc
_refine_ls_wR_factor_gt 0.1615
_refine_ls_wR_factor_ref 0.1768
_reflns_Friedel_coverage 0.000
_reflns_number_gt 12967
_reflns_number_total 17514
_reflns_threshold_expression 'I > 2\s(I)'
_cod_data_source_file c7dt04744d2.cif
_cod_data_source_block mc176
_cod_depositor_comments 'Adding full bibliography for 7045596--7045600.cif.'
_cod_original_cell_volume 4283.0(3)
_cod_original_formula_sum 'C47 H31.50 Ag2 B2 F8 N6.50 O2.50'
_cod_database_code 7045600
_shelxl_version_number 2014/6
_shelx_space_group_comment
;
The symmetry employed for this shelxl refinement is uniquely defined
by the following loop, which should always be used as a source of
symmetry information in preference to the above space-group names.
They are only intended as comments.
;
_olex2_refinement_description
;
1. Fixed Uiso
 At 1.2 times of:
  All C(H) groups
 At 1.5 times of:
  All C(H,H,H) groups, All O(H) groups
2. Restrained distances
 F3-B1 \\sim F4-B1 \\sim F2-B1 \\sim F1-B1
 with sigma of 0.02
3. Others
 Sof(O5A)=1-FVAR(1)
 Sof(O5)=FVAR(1)
4.a Aromatic/amide H refined with riding coordinates:
 C45(H45), C44(H44), C17(H17), C25(H25), C22(H22), C21(H21), C16(H16),
 C19(H19), C40(H40), C42(H42), C31(H31), C13(H13), C43(H43), C39(H39), C7B(H7B),
  C25B(H25B), C30B(H30B), C36(H36), C31B(H31B), C34(H34), C30(H30), C8(H8),
 C13B(H13B), C2B(H2BA), C20(H20), C36B(H36B), C8B(H8B), C16B(H16B), C3B(H3B),
 C27B(H27B), C26(H26), C26B(H26B), C11(H11), C28B(H28B), C4B(H4B), C11B(H11B),
 C7(H7), C28(H28), C22B(H22B), C2(H2A), C34B(H34B), C17B(H17B), C19B(H19B),
 C27(H27), C40B(H40B), C39B(H39B), C42B(H42B), C5B(H5B), C45B(H45B), C21B(H21B),
  C3(H3), C20B(H20B), C5(H5), C44B(H44B), C4(H4), C43B(H43B)
4.b Idealised Me refined as rotating group:
 C47(H47A,H47B,H47C)
4.c Idealised tetrahedral OH refined as rotating group:
 O2(H2), O1(H1), O1B(H1B), O2B(H2B)
;
_olex2_submission_special_instructions 'No special instructions were received'
_oxdiff_exptl_absorpt_empirical_details
;
Empirical correction (ABSPACK) includes:
- Absorption correction using spherical harmonics
- Frame scaling
;

loop_
_space_group_symop_operation_xyz
'x, y, z'
'-x, -y, -z'

loop_
_atom_site_label
_atom_site_type_symbol
_atom_site_fract_x
_atom_site_fract_y
_atom_site_fract_z
_atom_site_U_iso_or_equiv
_atom_site_adp_type
_atom_site_occupancy
_atom_site_site_symmetry_order
_atom_site_calc_flag
_atom_site_refinement_flags_posn
_atom_site_refinement_flags_occupancy
_atom_site_disorder_assembly
_atom_site_disorder_group
Ag2 Ag 0.46659(3) 0.22841(3) 0.14309(2) 0.03524(11) Uani 1 1 d . . . .
Ag1 Ag 0.64317(3) 0.21741(3) 0.20546(2) 0.04033(12) Uani 1 1 d . . . .
F5 F 0.1574(4) 0.2399(3) 0.4690(2) 0.0652(11) Uani 1 1 d . . . .
F7B F 0.3803(4) 0.6088(3) 0.3648(3) 0.0727(14) Uani 1 1 d . . . .
F6B F 0.3180(4) 0.7498(3) 0.3447(2) 0.0766(14) Uani 1 1 d . . . .
N3 N 0.5246(3) 0.3466(3) 0.0893(2) 0.0349(10) Uani 1 1 d . . . .
N4B N -0.1085(3) 0.8360(4) 0.7142(3) 0.0408(12) Uani 1 1 d . . . .
F5B F 0.4644(4) 0.6959(3) 0.2868(3) 0.0803(15) Uani 1 1 d . . . .
N6 N 0.4090(3) 0.1177(3) 0.2046(2) 0.0338(10) Uani 1 1 d . . . .
N1B N 0.0278(4) 0.6236(3) 0.5894(2) 0.0410(11) Uani 1 1 d . . . .
N5 N 0.4704(4) 0.2679(3) 0.2608(2) 0.0401(11) Uani 1 1 d . . . .
N2 N 0.6452(4) 0.1866(3) 0.0894(3) 0.0409(11) Uani 1 1 d . . . .
N3B N 0.1348(4) 0.8674(4) 0.7085(3) 0.0448(12) Uani 1 1 d . . . .
F2B F -0.3430(5) 0.7469(4) 1.0671(3) 0.0938(19) Uani 1 1 d . . . .
F8B F 0.4568(4) 0.7282(4) 0.3877(3) 0.0863(16) Uani 1 1 d . . . .
O2 O 0.2901(5) 0.3579(4) 0.4218(3) 0.0656(14) Uani 1 1 d . . . .
H2 H 0.2705 0.3151 0.4446 0.098 Uiso 1 1 calc GR . . .
F3 F 0.8228(5) 0.2202(4) -0.1671(3) 0.0907(17) Uani 1 1 d D . . .
N4 N 0.6367(4) 0.3646(3) 0.2131(3) 0.0415(12) Uani 1 1 d . . . .
N1 N 0.6588(4) 0.0704(3) 0.1939(3) 0.0454(13) Uani 1 1 d . . . .
O1 O 0.8282(4) 0.1077(4) -0.0737(3) 0.0647(14) Uani 1 1 d . . . .
H1 H 0.8486 0.1519 -0.0945 0.097 Uiso 1 1 calc GR . . .
N6B N 0.1486(4) 0.5753(4) 0.7113(3) 0.0478(13) Uani 1 1 d . . . .
N5B N -0.0305(4) 0.6731(4) 0.7628(3) 0.0448(12) Uani 1 1 d . . . .
N2B N 0.1333(4) 0.7759(4) 0.5978(3) 0.0445(12) Uani 1 1 d . . . .
F4B F -0.3294(4) 0.6982(4) 0.9684(3) 0.0884(17) Uani 1 1 d . . . .
O1B O 0.3125(5) 0.8744(4) 0.4406(3) 0.0667(15) Uani 1 1 d . . . .
H1B H 0.3382 0.8332 0.4181 0.100 Uiso 1 1 calc GR . . .
F6 F 0.2581(5) 0.1186(4) 0.4858(3) 0.102(2) Uani 1 1 d . . . .
F1B F -0.2735(6) 0.8358(4) 0.9850(3) 0.111(2) Uani 1 1 d . . . .
C23 C 0.4781(4) 0.4300(4) 0.1035(3) 0.0356(12) Uani 1 1 d . . . .
C38 C 0.3959(4) 0.1236(4) 0.2663(3) 0.0396(13) Uani 1 1 d . . . .
C18 C 0.5244(5) 0.5096(4) 0.0787(3) 0.0411(13) Uani 1 1 d . . . .
O2B O -0.1775(5) 0.5715(4) 0.9305(3) 0.0738(16) Uani 1 1 d . . . .
H2B H -0.2142 0.6104 0.9501 0.111 Uiso 1 1 calc GR . . .
C24 C 0.7081(5) 0.4144(4) 0.1770(3) 0.0442(15) Uani 1 1 d . . . .
C15 C 0.6123(4) 0.3390(4) 0.0515(3) 0.0387(13) Uani 1 1 d . . . .
C45 C 0.4204(4) 0.0292(4) 0.1133(3) 0.0368(12) Uani 1 1 d . . . .
H45 H 0.4273 0.0810 0.0878 0.044 Uiso 1 1 calc R . . .
C33 C 0.4778(5) 0.3504(4) 0.2823(3) 0.0436(14) Uani 1 1 d . . . .
C46 C 0.4086(4) 0.0347(4) 0.1786(3) 0.0341(12) Uani 1 1 d . . . .
C24B C -0.1175(4) 0.9219(4) 0.6902(3) 0.0417(14) Uani 1 1 d . . . .
C14B C 0.1672(4) 0.8611(5) 0.5959(3) 0.0453(15) Uani 1 1 d . . . .
C41 C 0.3957(4) -0.0442(4) 0.2176(3) 0.0393(13) Uani 1 1 d . . . .
C37 C 0.4017(4) 0.2148(4) 0.2922(3) 0.0419(14) Uani 1 1 d . . . .
C44 C 0.4217(5) -0.0531(4) 0.0868(3) 0.0427(14) Uani 1 1 d . . . .
H44 H 0.4295 -0.0568 0.0434 0.051 Uiso 1 1 calc R . . .
C17 C 0.6170(5) 0.4979(5) 0.0365(3) 0.0492(16) Uani 1 1 d . . . .
H17 H 0.6483 0.5481 0.0179 0.059 Uiso 1 1 calc R . . .
C32 C 0.5561(5) 0.4059(4) 0.2466(3) 0.0432(14) Uani 1 1 d . . . .
C10 C 0.6877(4) 0.1010(5) 0.0834(4) 0.0494(17) Uani 1 1 d . . . .
C25 C 0.7897(5) 0.3702(5) 0.1388(3) 0.0490(16) Uani 1 1 d . . . .
H25 H 0.7962 0.3078 0.1392 0.059 Uiso 1 1 calc R . . .
C22 C 0.3847(4) 0.4368(4) 0.1437(3) 0.0380(12) Uani 1 1 d . . . .
H22 H 0.3535 0.3849 0.1592 0.046 Uiso 1 1 calc R . . .
C21 C 0.3391(5) 0.5196(4) 0.1604(3) 0.0443(14) Uani 1 1 d . . . .
H21 H 0.2774 0.5235 0.1872 0.053 Uiso 1 1 calc R . . .
C16 C 0.6604(5) 0.4151(5) 0.0230(3) 0.0440(14) Uani 1 1 d . . . .
H16 H 0.7210 0.4082 -0.0047 0.053 Uiso 1 1 calc R . . .
F8 F 0.1959(6) 0.2128(5) 0.5651(3) 0.120(3) Uani 1 1 d . . . .
C19 C 0.4758(5) 0.5938(4) 0.0968(3) 0.0475(16) Uani 1 1 d . . . .
H19 H 0.5052 0.6465 0.0813 0.057 Uiso 1 1 calc R . . .
C15B C 0.1429(4) 0.9115(5) 0.6546(4) 0.0478(16) Uani 1 1 d . . . .
C23B C 0.1109(4) 0.9125(5) 0.7644(4) 0.0493(17) Uani 1 1 d . . . .
C46B C 0.2266(6) 0.5301(5) 0.6736(3) 0.0499(17) Uani 1 1 d . . . .
C1B C -0.0120(5) 0.5412(4) 0.5988(3) 0.0441(15) Uani 1 1 d . . . .
C40 C 0.3817(4) -0.0346(5) 0.2828(3) 0.0452(15) Uani 1 1 d . . . .
H40 H 0.3734 -0.0852 0.3094 0.054 Uiso 1 1 calc R . . .
C1 C 0.6441(5) 0.0142(5) 0.2458(4) 0.0517(18) Uani 1 1 d . . . .
C33B C -0.1007(5) 0.7242(5) 0.7978(3) 0.0455(15) Uani 1 1 d . . . .
C42 C 0.3978(5) -0.1274(4) 0.1888(3) 0.0453(15) Uani 1 1 d . . . .
H42 H 0.3899 -0.1797 0.2136 0.054 Uiso 1 1 calc R . . .
C9B C 0.1168(5) 0.6342(5) 0.5522(3) 0.0467(16) Uani 1 1 d . . . .
C31 C 0.5445(5) 0.5019(4) 0.2478(3) 0.0471(15) Uani 1 1 d . . . .
H31 H 0.4882 0.5301 0.2719 0.057 Uiso 1 1 calc R . . .
C14 C 0.6621(4) 0.2456(5) 0.0421(3) 0.0436(15) Uani 1 1 d . . . .
C13 C 0.7238(5) 0.2239(5) -0.0145(3) 0.0479(15) Uani 1 1 d . . . .
H13 H 0.7354 0.2656 -0.0477 0.057 Uiso 1 1 calc R . . .
C9 C 0.6704(4) 0.0384(4) 0.1375(4) 0.0460(15) Uani 1 1 d . . . .
C43 C 0.4111(5) -0.1320(4) 0.1252(4) 0.0474(16) Uani 1 1 d . . . .
H43 H 0.4133 -0.1875 0.1068 0.057 Uiso 1 1 calc R . . .
C39 C 0.3799(4) 0.0482(5) 0.3075(3) 0.0427(14) Uani 1 1 d . . . .
H39 H 0.3683 0.0547 0.3508 0.051 Uiso 1 1 calc R . . .
C32B C -0.1222(4) 0.8195(5) 0.7762(3) 0.0458(15) Uani 1 1 d . . . .
F3B F -0.4416(6) 0.8052(4) 0.9997(3) 0.113(2) Uani 1 1 d . . . .
C7B C 0.1346(6) 0.4786(5) 0.5295(3) 0.0541(19) Uani 1 1 d . . . .
H7B H 0.1704 0.4302 0.5085 0.065 Uiso 1 1 calc R . . .
C25B C -0.1021(4) 0.9366(4) 0.6252(3) 0.0446(15) Uani 1 1 d . . . .
H25B H -0.0892 0.8879 0.5989 0.053 Uiso 1 1 calc R . . .
C30B C -0.1573(4) 0.9747(5) 0.7970(3) 0.0499(17) Uani 1 1 d . . . .
H30B H -0.1744 1.0208 0.8253 0.060 Uiso 1 1 calc R . . .
C29B C -0.1404(4) 0.9958(5) 0.7315(4) 0.0496(17) Uani 1 1 d . . . .
C36 C 0.3385(5) 0.2404(5) 0.3467(3) 0.0467(15) Uani 1 1 d . . . .
H36 H 0.2917 0.2025 0.3682 0.056 Uiso 1 1 calc R . . .
C10B C 0.1568(5) 0.7256(5) 0.5485(3) 0.0455(15) Uani 1 1 d . . . .
C31B C -0.1490(5) 0.8897(5) 0.8186(3) 0.0489(16) Uani 1 1 d . . . .
H31B H -0.1609 0.8770 0.8616 0.059 Uiso 1 1 calc R . . .
C34 C 0.4163(5) 0.3826(5) 0.3355(3) 0.0488(15) Uani 1 1 d . . . .
H34 H 0.4212 0.4404 0.3487 0.059 Uiso 1 1 calc R . . .
C37B C -0.0101(5) 0.5849(5) 0.7816(3) 0.0462(15) Uani 1 1 d . . . .
C6B C 0.0428(6) 0.4642(5) 0.5698(3) 0.0527(18) Uani 1 1 d . . . .
C30 C 0.6155(6) 0.5514(5) 0.2138(3) 0.0517(17) Uani 1 1 d . . . .
H30 H 0.6081 0.6137 0.2154 0.062 Uiso 1 1 calc R . . .
C35B C -0.1317(5) 0.6074(5) 0.8746(3) 0.0508(16) Uani 1 1 d . . . .
C12B C 0.2527(5) 0.8403(5) 0.4924(3) 0.0492(15) Uani 1 1 d . . . .
C8 C 0.6665(5) -0.0568(5) 0.1283(4) 0.0536(17) Uani 1 1 d . . . .
H8 H 0.6746 -0.0788 0.0880 0.064 Uiso 1 1 calc R . . .
C12 C 0.7681(5) 0.1349(5) -0.0188(4) 0.0496(16) Uani 1 1 d . . . .
C13B C 0.2244(5) 0.8953(5) 0.5426(3) 0.0493(16) Uani 1 1 d . . . .
H13B H 0.2436 0.9541 0.5406 0.059 Uiso 1 1 calc R . . .
C2B C -0.1046(6) 0.5328(4) 0.6383(3) 0.0492(16) Uani 1 1 d . . . .
H2BA H -0.1400 0.5835 0.6565 0.059 Uiso 1 1 calc R . . .
C29 C 0.6993(5) 0.5111(4) 0.1763(3) 0.0480(16) Uani 1 1 d . . . .
C38B C 0.0719(6) 0.5349(5) 0.7420(3) 0.0514(17) Uani 1 1 d . . . .
F2 F 0.9754(5) 0.2488(5) -0.2158(5) 0.162(4) Uani 1 1 d D . . .
C20 C 0.3855(6) 0.5982(4) 0.1370(3) 0.0500(17) Uani 1 1 d . . . .
H20 H 0.3547 0.6539 0.1490 0.060 Uiso 1 1 calc R . . .
F7 F 0.0937(5) 0.1254(6) 0.5250(3) 0.124(3) Uani 1 1 d . . . .
C6 C 0.6396(5) -0.0822(5) 0.2390(4) 0.0575(19) Uani 1 1 d . . . .
C36B C -0.0623(6) 0.5507(5) 0.8374(4) 0.0562(18) Uani 1 1 d . . . .
H36B H -0.0510 0.4909 0.8498 0.067 Uiso 1 1 calc R . . .
C8B C 0.1715(6) 0.5599(5) 0.5206(3) 0.0523(17) Uani 1 1 d . . . .
H8B H 0.2323 0.5677 0.4940 0.063 Uiso 1 1 calc R . . .
C16B C 0.1300(5) 1.0087(5) 0.6507(4) 0.0531(17) Uani 1 1 d . . . .
H16B H 0.1366 1.0399 0.6122 0.064 Uiso 1 1 calc R . . .
C35 C 0.3483(6) 0.3273(5) 0.3683(3) 0.0512(16) Uani 1 1 d . . . .
C3B C -0.1433(7) 0.4502(5) 0.6501(4) 0.061(2) Uani 1 1 d . . . .
H3B H -0.2048 0.4445 0.6763 0.073 Uiso 1 1 calc R . . .
C27B C -0.1262(6) 1.0969(5) 0.6410(5) 0.061(2) Uani 1 1 d . . . .
H27B H -0.1271 1.1554 0.6243 0.073 Uiso 1 1 calc R . . .
C26 C 0.8606(5) 0.4191(6) 0.1006(4) 0.0584(19) Uani 1 1 d . . . .
H26 H 0.9141 0.3894 0.0749 0.070 Uiso 1 1 calc R . . .
C26B C -0.1056(5) 1.0226(5) 0.5995(4) 0.0554(18) Uani 1 1 d . . . .
H26B H -0.0948 1.0324 0.5561 0.066 Uiso 1 1 calc R . . .
C11 C 0.7479(5) 0.0734(5) 0.0282(4) 0.0512(16) Uani 1 1 d . . . .
H11 H 0.7737 0.0141 0.0238 0.061 Uiso 1 1 calc R . . .
C28B C -0.1445(5) 1.0826(5) 0.7046(4) 0.0546(18) Uani 1 1 d . . . .
H28B H -0.1600 1.1315 0.7306 0.066 Uiso 1 1 calc R . . .
C4B C -0.0883(8) 0.3734(5) 0.6219(4) 0.071(3) Uani 1 1 d . . . .
H4B H -0.1140 0.3172 0.6306 0.085 Uiso 1 1 calc R . . .
C11B C 0.2189(5) 0.7541(5) 0.4929(3) 0.0512(16) Uani 1 1 d . . . .
H11B H 0.2364 0.7175 0.4584 0.061 Uiso 1 1 calc R . . .
C7 C 0.6509(5) -0.1126(5) 0.1786(4) 0.061(2) Uani 1 1 d . . . .
H7 H 0.6476 -0.1736 0.1727 0.073 Uiso 1 1 calc R . . .
C28 C 0.7739(6) 0.5578(5) 0.1373(4) 0.0570(19) Uani 1 1 d . . . .
H28 H 0.7694 0.6203 0.1370 0.068 Uiso 1 1 calc R . . .
F1 F 0.8538(6) 0.3547(5) -0.2117(5) 0.162(4) Uani 1 1 d D . . .
C22B C 0.0969(5) 0.8647(6) 0.8215(4) 0.0577(19) Uani 1 1 d . . . .
H22B H 0.1049 0.8022 0.8218 0.069 Uiso 1 1 calc R . . .
C2 C 0.6318(5) 0.0477(5) 0.3049(4) 0.0548(18) Uani 1 1 d . . . .
H2A H 0.6346 0.1092 0.3094 0.066 Uiso 1 1 calc R . . .
C34B C -0.1539(6) 0.6944(5) 0.8563(4) 0.0560(18) Uani 1 1 d . . . .
H34B H -0.2013 0.7318 0.8809 0.067 Uiso 1 1 calc R . . .
C18B C 0.0972(5) 1.0087(5) 0.7640(4) 0.0571(19) Uani 1 1 d . . . .
C17B C 0.1077(5) 1.0524(5) 0.7059(4) 0.0583(19) Uani 1 1 d . . . .
H17B H 0.0992 1.1148 0.7043 0.070 Uiso 1 1 calc R . . .
C19B C 0.0733(5) 1.0514(6) 0.8214(4) 0.062(2) Uani 1 1 d . . . .
H19B H 0.0657 1.1138 0.8220 0.074 Uiso 1 1 calc R . . .
C27 C 0.8520(6) 0.5145(6) 0.1003(4) 0.064(2) Uani 1 1 d . . . .
H27 H 0.9000 0.5472 0.0747 0.077 Uiso 1 1 calc R . . .
C41B C 0.2242(7) 0.4338(6) 0.6670(4) 0.064(2) Uani 1 1 d . . . .
C40B C 0.1418(8) 0.3928(6) 0.7018(4) 0.069(2) Uani 1 1 d . . . .
H40B H 0.1397 0.3308 0.6996 0.083 Uiso 1 1 calc R . . .
C39B C 0.0649(7) 0.4381(5) 0.7383(4) 0.065(2) Uani 1 1 d . . . .
H39B H 0.0101 0.4091 0.7601 0.078 Uiso 1 1 calc R . . .
C42B C 0.3024(7) 0.3885(6) 0.6284(5) 0.072(3) Uani 1 1 d . . . .
H42B H 0.3027 0.3266 0.6251 0.086 Uiso 1 1 calc R . . .
C5B C 0.0003(7) 0.3802(5) 0.5829(4) 0.064(2) Uani 1 1 d . . . .
H5B H 0.0339 0.3289 0.5645 0.076 Uiso 1 1 calc R . . .
C45B C 0.3043(6) 0.5738(6) 0.6394(4) 0.060(2) Uani 1 1 d . . . .
H45B H 0.3056 0.6356 0.6427 0.072 Uiso 1 1 calc R . . .
C21B C 0.0714(6) 0.9082(7) 0.8777(4) 0.069(2) Uani 1 1 d . . . .
H21B H 0.0613 0.8753 0.9155 0.082 Uiso 1 1 calc R . . .
N7 N 0.3967(8) 0.7662(8) 0.6151(5) 0.102(3) Uani 1 1 d . . . .
C3 C 0.6153(6) -0.0082(6) 0.3581(5) 0.070(2) Uani 1 1 d . . . .
H3 H 0.6062 0.0155 0.3979 0.084 Uiso 1 1 calc R . . .
C20B C 0.0609(6) 1.0022(7) 0.8770(5) 0.076(3) Uani 1 1 d . . . .
H20B H 0.0453 1.0318 0.9148 0.091 Uiso 1 1 calc R . . .
C5 C 0.6235(6) -0.1356(6) 0.2945(5) 0.066(2) Uani 1 1 d . . . .
H5 H 0.6206 -0.1973 0.2913 0.079 Uiso 1 1 calc R . . .
B2B B 0.4030(7) 0.6938(5) 0.3450(4) 0.054(2) Uani 1 1 d . . . .
C44B C 0.3810(6) 0.5283(7) 0.6002(4) 0.071(3) Uani 1 1 d . . . .
H44B H 0.4333 0.5595 0.5774 0.086 Uiso 1 1 calc R . . .
C4 C 0.6123(7) -0.1020(6) 0.3511(5) 0.075(3) Uani 1 1 d . . . .
H4 H 0.6023 -0.1401 0.3865 0.090 Uiso 1 1 calc R . . .
C43B C 0.3803(8) 0.4352(7) 0.5944(5) 0.083(3) Uani 1 1 d . . . .
H43B H 0.4321 0.4046 0.5679 0.100 Uiso 1 1 calc R . . .
C48 C 0.4529(10) 0.7791(8) 0.5702(7) 0.090(3) Uani 1 1 d . . . .
B2 B 0.1784(8) 0.1741(7) 0.5130(5) 0.063(2) Uani 1 1 d . . . .
F4 F 0.9130(9) 0.3117(9) -0.1240(4) 0.207(6) Uani 1 1 d D . . .
C47 C 0.5218(12) 0.7975(14) 0.5135(7) 0.165(8) Uani 1 1 d . . . .
H47A H 0.4893 0.8387 0.4868 0.248 Uiso 1 1 calc GR . . .
H47B H 0.5425 0.7426 0.4921 0.248 Uiso 1 1 calc GR . . .
H47C H 0.5796 0.8236 0.5237 0.248 Uiso 1 1 calc GR . . .
B1B B -0.3402(11) 0.7704(6) 1.0042(5) 0.084(4) Uani 1 1 d . . . .
B1 B 0.8919(7) 0.2830(6) -0.1788(5) 0.092(4) Uani 1 1 d D . . .
Ag2C Ag 0.14185(4) 0.72126(3) 0.70967(2) 0.04456(13) Uani 1 1 d . . A 2
Ag1C Ag -0.03815(3) 0.73180(3) 0.65076(2) 0.03924(12) Uani 1 1 d . . A 2
O5 O -0.0170(14) 0.7489(9) 0.9987(10) 0.192(10) Uani 0.830(18) 1 d . P B 1
O5A O -0.102(2) 0.7678(18) 1.0690(16) 0.053(11) Uani 0.170(18) 1 d . P B 2

loop_
_atom_site_aniso_label
_atom_site_aniso_U_11
_atom_site_aniso_U_22
_atom_site_aniso_U_33
_atom_site_aniso_U_23
_atom_site_aniso_U_13
_atom_site_aniso_U_12
Ag2 0.02882(19) 0.0302(2) 0.0484(2) -0.00506(16) -0.01134(17) -0.00006(15)
Ag1 0.0322(2) 0.0352(2) 0.0563(3) -0.00809(18) -0.01520(19) 0.00161(16)
F5 0.063(3) 0.068(3) 0.064(3) -0.002(2) -0.015(2) 0.008(2)
F7B 0.063(3) 0.041(2) 0.106(4) 0.013(2) 0.003(3) 0.002(2)
F6B 0.067(3) 0.073(3) 0.079(3) 0.013(3) 0.001(2) 0.028(2)
N3 0.029(2) 0.041(3) 0.038(3) -0.008(2) -0.0111(19) -0.0031(19)
N4B 0.025(2) 0.049(3) 0.050(3) -0.014(2) -0.009(2) -0.001(2)
F5B 0.088(4) 0.051(3) 0.087(4) 0.005(2) 0.019(3) 0.009(2)
N6 0.024(2) 0.038(2) 0.040(3) 0.000(2) -0.0089(19) -0.0010(18)
N1B 0.049(3) 0.035(3) 0.041(3) -0.008(2) -0.018(2) 0.012(2)
N5 0.038(3) 0.038(3) 0.046(3) -0.007(2) -0.016(2) 0.007(2)
N2 0.029(2) 0.040(3) 0.056(3) -0.010(2) -0.012(2) -0.001(2)
N3B 0.030(2) 0.046(3) 0.062(4) -0.008(3) -0.017(2) 0.000(2)
F2B 0.128(5) 0.101(4) 0.066(3) 0.025(3) -0.039(3) -0.057(4)
F8B 0.082(4) 0.074(3) 0.109(4) -0.022(3) -0.025(3) -0.009(3)
O2 0.074(4) 0.060(3) 0.057(3) -0.011(3) 0.003(3) 0.006(3)
F3 0.104(4) 0.088(4) 0.078(4) -0.010(3) 0.002(3) -0.034(3)
N4 0.043(3) 0.039(3) 0.048(3) -0.006(2) -0.024(2) 0.003(2)
N1 0.023(2) 0.039(3) 0.079(4) -0.008(3) -0.021(2) 0.0015(19)
O1 0.058(3) 0.064(3) 0.066(3) -0.017(3) 0.009(3) 0.003(3)
N6B 0.052(3) 0.046(3) 0.051(3) -0.005(2) -0.027(3) 0.008(3)
N5B 0.041(3) 0.043(3) 0.054(3) -0.008(2) -0.017(2) -0.005(2)
N2B 0.038(3) 0.044(3) 0.055(3) -0.005(2) -0.018(2) 0.009(2)
F4B 0.085(4) 0.097(4) 0.081(4) -0.013(3) 0.001(3) -0.026(3)
O1B 0.073(4) 0.056(3) 0.065(4) -0.002(3) -0.001(3) 0.006(3)
F6 0.102(5) 0.074(4) 0.123(5) -0.010(3) -0.015(4) 0.030(3)
F1B 0.164(7) 0.077(4) 0.086(4) 0.005(3) 0.011(4) -0.048(4)
C23 0.040(3) 0.035(3) 0.037(3) 0.001(2) -0.020(2) -0.006(2)
C38 0.026(3) 0.047(3) 0.046(3) -0.003(3) -0.007(2) 0.005(2)
C18 0.047(3) 0.041(3) 0.041(3) 0.003(2) -0.024(3) -0.008(3)
O2B 0.075(4) 0.075(4) 0.068(4) 0.004(3) 0.000(3) -0.019(3)
C24 0.045(3) 0.040(3) 0.056(4) -0.001(3) -0.032(3) -0.007(3)
C15 0.030(3) 0.051(3) 0.039(3) -0.007(3) -0.013(2) -0.007(2)
C45 0.031(3) 0.034(3) 0.048(3) -0.001(2) -0.013(2) -0.005(2)
C33 0.043(3) 0.046(3) 0.046(3) -0.009(3) -0.022(3) 0.009(3)
C46 0.026(2) 0.028(3) 0.049(3) 0.000(2) -0.011(2) -0.002(2)
C24B 0.021(2) 0.047(3) 0.061(4) -0.021(3) -0.016(2) 0.010(2)
C14B 0.029(3) 0.048(4) 0.061(4) 0.003(3) -0.016(3) 0.006(2)
C41 0.026(3) 0.039(3) 0.055(4) 0.005(3) -0.015(2) -0.002(2)
C37 0.033(3) 0.050(3) 0.044(3) -0.008(3) -0.013(3) 0.010(3)
C44 0.040(3) 0.040(3) 0.051(4) -0.005(3) -0.015(3) -0.007(3)
C17 0.049(4) 0.058(4) 0.046(4) 0.016(3) -0.023(3) -0.022(3)
C32 0.049(3) 0.041(3) 0.047(4) -0.012(3) -0.028(3) 0.000(3)
C10 0.027(3) 0.058(4) 0.068(4) -0.029(3) -0.015(3) 0.000(3)
C25 0.041(3) 0.048(4) 0.065(4) 0.004(3) -0.028(3) -0.005(3)
C22 0.037(3) 0.034(3) 0.046(3) -0.004(2) -0.016(3) 0.000(2)
C21 0.043(3) 0.040(3) 0.054(4) -0.008(3) -0.020(3) 0.005(3)
C16 0.037(3) 0.059(4) 0.038(3) 0.000(3) -0.014(3) -0.006(3)
F8 0.161(7) 0.113(5) 0.105(5) -0.047(4) -0.082(5) 0.035(5)
C19 0.059(4) 0.035(3) 0.057(4) 0.009(3) -0.035(3) -0.010(3)
C15B 0.026(3) 0.052(4) 0.068(5) -0.008(3) -0.013(3) -0.002(3)
C23B 0.022(3) 0.054(4) 0.077(5) -0.030(4) -0.020(3) 0.009(3)
C46B 0.058(4) 0.046(4) 0.050(4) -0.012(3) -0.031(3) 0.025(3)
C1B 0.060(4) 0.036(3) 0.042(3) -0.009(2) -0.030(3) 0.011(3)
C40 0.027(3) 0.054(4) 0.056(4) 0.011(3) -0.012(3) -0.008(3)
C1 0.028(3) 0.045(4) 0.084(5) 0.015(3) -0.021(3) -0.003(3)
C33B 0.034(3) 0.055(4) 0.053(4) -0.002(3) -0.020(3) -0.009(3)
C42 0.039(3) 0.035(3) 0.065(4) 0.010(3) -0.017(3) -0.012(2)
C9B 0.042(3) 0.057(4) 0.044(3) -0.012(3) -0.023(3) 0.021(3)
C31 0.056(4) 0.043(3) 0.048(4) -0.007(3) -0.025(3) 0.007(3)
C14 0.025(3) 0.057(4) 0.053(4) -0.025(3) -0.014(3) 0.000(3)
C13 0.042(3) 0.056(4) 0.048(4) -0.005(3) -0.010(3) -0.005(3)
C9 0.026(3) 0.042(3) 0.072(5) -0.006(3) -0.015(3) 0.001(2)
C43 0.042(3) 0.031(3) 0.072(5) -0.007(3) -0.015(3) -0.008(2)
C39 0.028(3) 0.057(4) 0.044(3) 0.001(3) -0.008(2) -0.003(3)
C32B 0.027(3) 0.065(4) 0.049(4) -0.016(3) -0.012(3) -0.007(3)
F3B 0.154(7) 0.086(4) 0.092(4) 0.001(3) -0.008(4) 0.017(4)
C7B 0.059(4) 0.063(4) 0.046(4) -0.023(3) -0.030(3) 0.023(4)
C25B 0.032(3) 0.036(3) 0.070(4) -0.014(3) -0.020(3) 0.006(2)
C30B 0.026(3) 0.064(4) 0.062(4) -0.033(4) -0.010(3) 0.006(3)
C29B 0.028(3) 0.050(4) 0.075(5) -0.024(3) -0.018(3) 0.007(3)
C36 0.035(3) 0.054(4) 0.051(4) -0.006(3) -0.006(3) 0.003(3)
C10B 0.035(3) 0.050(4) 0.055(4) 0.003(3) -0.023(3) 0.009(3)
C31B 0.031(3) 0.065(4) 0.052(4) -0.020(3) -0.010(3) 0.004(3)
C34 0.053(4) 0.048(4) 0.047(4) -0.012(3) -0.014(3) 0.007(3)
C37B 0.045(3) 0.053(4) 0.047(4) 0.004(3) -0.025(3) -0.012(3)
C6B 0.074(5) 0.040(3) 0.053(4) -0.015(3) -0.040(4) 0.014(3)
C30 0.071(5) 0.037(3) 0.056(4) -0.002(3) -0.036(4) -0.001(3)
C35B 0.045(4) 0.061(4) 0.050(4) -0.002(3) -0.015(3) -0.013(3)
C12B 0.045(3) 0.045(4) 0.057(4) -0.001(3) -0.009(3) 0.003(3)
C8 0.037(3) 0.056(4) 0.070(5) -0.012(4) -0.014(3) -0.003(3)
C12 0.034(3) 0.043(3) 0.070(5) -0.021(3) -0.002(3) 0.004(3)
C13B 0.044(3) 0.043(3) 0.063(4) -0.004(3) -0.017(3) 0.003(3)
C2B 0.070(5) 0.036(3) 0.050(4) -0.007(3) -0.031(3) -0.005(3)
C29 0.057(4) 0.040(3) 0.055(4) -0.001(3) -0.033(3) -0.002(3)
C38B 0.061(4) 0.052(4) 0.049(4) -0.002(3) -0.038(3) 0.009(3)
F2 0.089(5) 0.070(4) 0.293(12) -0.015(6) 0.053(6) 0.020(4)
C20 0.064(4) 0.030(3) 0.063(4) -0.007(3) -0.035(4) 0.008(3)
F7 0.106(5) 0.177(8) 0.096(5) 0.039(5) -0.022(4) -0.062(5)
C6 0.036(3) 0.052(4) 0.089(6) 0.005(4) -0.024(4) -0.007(3)
C36B 0.060(4) 0.051(4) 0.064(5) 0.001(3) -0.028(4) -0.011(3)
C8B 0.054(4) 0.055(4) 0.051(4) -0.013(3) -0.022(3) 0.020(3)
C16B 0.034(3) 0.048(4) 0.078(5) -0.014(3) -0.011(3) 0.009(3)
C35 0.053(4) 0.053(4) 0.046(4) -0.012(3) -0.010(3) 0.015(3)
C3B 0.080(5) 0.053(4) 0.060(5) 0.001(3) -0.037(4) -0.016(4)
C27B 0.047(4) 0.034(3) 0.101(7) -0.001(4) -0.018(4) 0.003(3)
C26 0.041(4) 0.070(5) 0.069(5) 0.007(4) -0.024(3) -0.011(3)
C26B 0.047(4) 0.040(3) 0.083(5) -0.005(3) -0.028(4) 0.008(3)
C11 0.039(3) 0.047(4) 0.067(5) -0.010(3) -0.008(3) 0.005(3)
C28B 0.043(4) 0.044(4) 0.080(5) -0.022(4) -0.020(4) 0.007(3)
C4B 0.120(8) 0.034(3) 0.075(6) -0.001(3) -0.065(6) -0.012(4)
C11B 0.053(4) 0.052(4) 0.051(4) -0.005(3) -0.020(3) 0.013(3)
C7 0.038(3) 0.045(4) 0.100(7) 0.002(4) -0.020(4) 0.005(3)
C28 0.066(5) 0.048(4) 0.065(5) 0.009(3) -0.030(4) -0.018(3)
F1 0.089(5) 0.101(5) 0.264(11) 0.050(6) 0.032(6) 0.022(4)
C22B 0.040(4) 0.076(5) 0.062(5) -0.020(4) -0.023(3) 0.002(3)
C2 0.037(3) 0.052(4) 0.082(5) 0.014(4) -0.030(3) -0.009(3)
C34B 0.047(4) 0.055(4) 0.068(5) -0.005(4) -0.013(3) -0.012(3)
C18B 0.028(3) 0.060(4) 0.086(6) -0.021(4) -0.015(3) 0.002(3)
C17B 0.035(3) 0.051(4) 0.090(6) -0.013(4) -0.014(4) 0.000(3)
C19B 0.037(3) 0.060(5) 0.092(6) -0.034(4) -0.018(4) 0.011(3)
C27 0.053(4) 0.070(5) 0.076(5) 0.014(4) -0.029(4) -0.017(4)
C41B 0.079(6) 0.061(5) 0.058(5) -0.015(4) -0.039(4) 0.025(4)
C40B 0.099(7) 0.051(4) 0.067(5) -0.002(4) -0.049(5) 0.013(4)
C39B 0.087(6) 0.052(4) 0.066(5) -0.010(4) -0.047(5) 0.008(4)
C42B 0.080(6) 0.053(4) 0.091(6) -0.025(4) -0.045(5) 0.034(4)
C5B 0.088(6) 0.046(4) 0.068(5) -0.013(4) -0.046(5) 0.007(4)
C45B 0.048(4) 0.070(5) 0.066(5) -0.018(4) -0.024(4) 0.015(4)
C21B 0.045(4) 0.095(7) 0.073(5) -0.036(5) -0.025(4) 0.008(4)
N7 0.090(7) 0.117(8) 0.109(8) -0.004(7) -0.051(6) 0.016(6)
C3 0.055(4) 0.074(5) 0.090(6) 0.023(5) -0.039(4) -0.022(4)
C20B 0.045(4) 0.109(8) 0.077(6) -0.045(6) -0.017(4) 0.012(4)
C5 0.055(4) 0.055(4) 0.093(7) 0.027(4) -0.032(4) -0.009(4)
B2B 0.059(5) 0.037(4) 0.063(5) -0.007(3) -0.006(4) 0.007(3)
C44B 0.057(5) 0.090(6) 0.071(5) -0.036(5) -0.028(4) 0.030(4)
C4 0.064(5) 0.073(6) 0.096(7) 0.034(5) -0.038(5) -0.020(4)
C43B 0.073(6) 0.097(7) 0.083(6) -0.043(6) -0.033(5) 0.048(6)
C48 0.086(8) 0.092(8) 0.104(9) -0.016(7) -0.055(7) 0.009(6)
B2 0.064(5) 0.057(5) 0.067(6) -0.009(4) -0.013(5) 0.003(4)
F4 0.239(12) 0.309(15) 0.092(6) 0.017(7) -0.020(7) -0.185(11)
C47 0.125(13) 0.29(3) 0.084(10) -0.038(13) -0.028(9) -0.025(14)
B1B 0.121(10) 0.035(4) 0.077(7) 0.004(4) 0.033(7) -0.002(5)
B1 0.085(8) 0.050(6) 0.137(12) -0.022(7) 0.000(8) -0.009(5)
Ag2C 0.0433(2) 0.0383(2) 0.0564(3) -0.0070(2) -0.0219(2) 0.00393(18)
Ag1C 0.0372(2) 0.0338(2) 0.0505(3) -0.00894(18) -0.01817(19) 0.00196(17)
O5 0.212(18) 0.092(9) 0.30(3) 0.014(11) -0.126(18) -0.016(10)
O5A 0.051(18) 0.041(16) 0.07(2) 0.000(13) -0.026(15) -0.010(12)

loop_
_atom_type_symbol
_atom_type_description
_atom_type_scat_dispersion_real
_atom_type_scat_dispersion_imag
_atom_type_scat_source
C C 0.0181 0.0091 'International Tables Vol C Tables 4.2.6.8 and 6.1.1.4'
H H 0.0000 0.0000 'International Tables Vol C Tables 4.2.6.8 and 6.1.1.4'
Ag Ag 0.1306 4.2820 'International Tables Vol C Tables 4.2.6.8 and 6.1.1.4'
B B 0.0090 0.0039 'International Tables Vol C Tables 4.2.6.8 and 6.1.1.4'
F F 0.0727 0.0534 'International Tables Vol C Tables 4.2.6.8 and 6.1.1.4'
N N 0.0311 0.0180 'International Tables Vol C Tables 4.2.6.8 and 6.1.1.4'
O O 0.0492 0.0322 'International Tables Vol C Tables 4.2.6.8 and 6.1.1.4'

loop_
_exptl_crystal_face_index_h
_exptl_crystal_face_index_k
_exptl_crystal_face_index_l
_exptl_crystal_face_perp_dist
6 6 9 0.0316
-6 -6 -9 0.0316
4 2 -10 0.0506
-4 -2 10 0.0506
3 -8 -6 0.0335
-3 8 6 0.0335
8 2 8 0.0216
-8 1 -6 0.0368

loop_
_geom_angle_atom_site_label_1
_geom_angle_atom_site_label_2
_geom_angle_atom_site_label_3
_geom_angle
N3 Ag2 Ag1 88.87(12)
N3 Ag2 N2 71.99(18)
N6 Ag2 Ag1 88.28(12)
N6 Ag2 N3 174.58(17)
N6 Ag2 N2 109.98(17)
N2 Ag2 Ag1 55.40(12)
N5 Ag1 Ag2 57.59(12)
N5 Ag1 N2 112.11(16)
N2 Ag1 Ag2 54.60(11)
N4 Ag1 Ag2 91.80(13)
N4 Ag1 N5 71.90(19)
N4 Ag1 N2 106.67(18)
N4 Ag1 N1 176.5(2)
N1 Ag1 Ag2 89.75(13)
N1 Ag1 N5 111.59(18)
N1 Ag1 N2 71.7(2)
C23 N3 Ag2 119.1(4)
C15 N3 Ag2 119.5(4)
C15 N3 C23 120.5(5)
C24B N4B Ag1C 118.0(4)
C32B N4B C24B 120.8(6)
C32B N4B Ag1C 119.7(5)
C38 N6 Ag2 120.8(4)
C38 N6 C46 119.6(5)
C46 N6 Ag2 118.0(4)
C1B N1B Ag1C 118.6(4)
C9B N1B C1B 121.4(6)
C9B N1B Ag1C 118.7(4)
C33 N5 Ag1 106.5(4)
C37 N5 Ag1 126.1(4)
C37 N5 C33 119.3(6)
Ag2 N2 Ag1 70.00(14)
C10 N2 Ag2 125.0(4)
C10 N2 Ag1 103.1(4)
C14 N2 Ag2 104.6(4)
C14 N2 Ag1 125.8(4)
C14 N2 C10 120.0(6)
C15B N3B C23B 120.7(6)
C15B N3B Ag2C 119.0(5)
C23B N3B Ag2C 119.9(5)
C35 O2 H2 109.5
C24 N4 Ag1 120.5(4)
C32 N4 Ag1 119.1(4)
C32 N4 C24 119.8(6)
C1 N1 Ag1 119.6(5)
C9 N1 Ag1 119.4(5)
C9 N1 C1 120.5(6)
C12 O1 H1 109.5
C46B N6B Ag2C 118.8(5)
C38B N6B C46B 122.3(6)
C38B N6B Ag2C 118.3(5)
C33B N5B C37B 119.9(6)
C33B N5B Ag2C 125.9(4)
C33B N5B Ag1C 103.7(4)
C37B N5B Ag2C 102.9(4)
C37B N5B Ag1C 126.6(4)
Ag2C N5B Ag1C 69.90(15)
C14B N2B Ag2C 102.8(4)
C14B N2B Ag1C 125.3(4)
C10B N2B C14B 120.0(6)
C10B N2B Ag2C 124.4(4)
C10B N2B Ag1C 105.3(4)
Ag1C N2B Ag2C 70.68(16)
C12B O1B H1B 109.5
N3 C23 C18 120.6(6)
N3 C23 C22 119.7(5)
C22 C23 C18 119.7(6)
N6 C38 C37 117.5(6)
N6 C38 C39 122.5(6)
C39 C38 C37 120.0(6)
C17 C18 C23 116.7(6)
C19 C18 C23 118.6(6)
C19 C18 C17 124.7(6)
C35B O2B H2B 109.5
N4 C24 C25 119.3(6)
N4 C24 C29 121.3(6)
C25 C24 C29 119.3(7)
N3 C15 C16 121.8(6)
N3 C15 C14 117.3(6)
C16 C15 C14 120.8(6)
C46 C45 H45 120.1
C44 C45 H45 120.1
C44 C45 C46 119.7(6)
N5 C33 C32 117.1(6)
N5 C33 C34 122.3(7)
C34 C33 C32 120.5(6)
N6 C46 C45 119.2(5)
N6 C46 C41 120.6(6)
C45 C46 C41 120.2(5)
N4B C24B C25B 119.2(5)
N4B C24B C29B 120.2(6)
C25B C24B C29B 120.6(6)
N2B C14B C15B 116.8(6)
C13B C14B N2B 121.1(7)
C13B C14B C15B 122.1(6)
C40 C41 C46 117.8(6)
C40 C41 C42 123.7(6)
C42 C41 C46 118.5(6)
N5 C37 C38 117.4(5)
N5 C37 C36 122.5(6)
C36 C37 C38 120.0(6)
C45 C44 H44 119.8
C45 C44 C43 120.4(6)
C43 C44 H44 119.8
C18 C17 H17 119.4
C16 C17 C18 121.2(6)
C16 C17 H17 119.4
N4 C32 C33 118.5(6)
N4 C32 C31 120.9(7)
C31 C32 C33 120.6(6)
N2 C10 C9 118.6(6)
N2 C10 C11 121.5(7)
C11 C10 C9 119.9(7)
C24 C25 H25 119.8
C26 C25 C24 120.3(7)
C26 C25 H25 119.8
C23 C22 H22 119.8
C21 C22 C23 120.4(6)
C21 C22 H22 119.8
C22 C21 H21 120.0
C22 C21 C20 120.1(7)
C20 C21 H21 120.0
C15 C16 H16 120.5
C17 C16 C15 119.0(6)
C17 C16 H16 120.5
C18 C19 H19 119.8
C20 C19 C18 120.4(6)
C20 C19 H19 119.8
N3B C15B C14B 119.2(6)
N3B C15B C16B 121.8(7)
C16B C15B C14B 119.1(7)
N3B C23B C22B 120.3(7)
N3B C23B C18B 120.5(8)
C22B C23B C18B 119.2(7)
N6B C46B C41B 119.3(8)
C45B C46B N6B 121.8(7)
C45B C46B C41B 118.8(7)
N1B C1B C6B 119.7(7)
N1B C1B C2B 119.6(6)
C2B C1B C6B 120.7(7)
C41 C40 H40 119.7
C39 C40 C41 120.6(6)
C39 C40 H40 119.7
N1 C1 C6 120.4(8)
N1 C1 C2 120.5(7)
C2 C1 C6 119.1(7)
N5B C33B C32B 118.9(6)
N5B C33B C34B 122.9(7)
C34B C33B C32B 118.1(6)
C41 C42 H42 119.6
C43 C42 C41 120.8(6)
C43 C42 H42 119.6
N1B C9B C10B 117.1(6)
N1B C9B C8B 120.4(7)
C8B C9B C10B 122.4(7)
C32 C31 H31 120.1
C30 C31 C32 119.7(7)
C30 C31 H31 120.1
N2 C14 C15 117.3(5)
N2 C14 C13 122.0(6)
C13 C14 C15 120.6(7)
C14 C13 H13 121.7
C14 C13 C12 116.6(7)
C12 C13 H13 121.7
N1 C9 C10 118.5(6)
N1 C9 C8 121.2(7)
C8 C9 C10 120.3(7)
C44 C43 H43 119.8
C42 C43 C44 120.4(6)
C42 C43 H43 119.8
C38 C39 H39 120.6
C40 C39 C38 118.8(6)
C40 C39 H39 120.6
N4B C32B C33B 116.8(6)
N4B C32B C31B 121.0(7)
C31B C32B C33B 122.1(7)
C6B C7B H7B 119.0
C8B C7B H7B 119.0
C8B C7B C6B 121.9(6)
C24B C25B H25B 119.7
C26B C25B C24B 120.7(6)
C26B C25B H25B 119.7
C29B C30B H30B 119.5
C31B C30B H30B 119.5
C31B C30B C29B 121.1(6)
C30B C29B C24B 116.9(7)
C28B C29B C24B 118.0(7)
C28B C29B C30B 125.1(6)
C37 C36 H36 121.6
C37 C36 C35 116.9(7)
C35 C36 H36 121.6
N2B C10B C9B 118.3(6)
N2B C10B C11B 122.4(7)
C11B C10B C9B 119.3(6)
C32B C31B H31B 120.0
C30B C31B C32B 119.9(7)
C30B C31B H31B 120.0
C33 C34 H34 120.9
C35 C34 C33 118.2(6)
C35 C34 H34 120.9
N5B C37B C38B 116.3(6)
N5B C37B C36B 119.9(7)
C36B C37B C38B 123.7(7)
C7B C6B C1B 117.2(7)
C7B C6B C5B 125.3(7)
C5B C6B C1B 117.5(8)
C31 C30 H30 119.3
C31 C30 C29 121.3(6)
C29 C30 H30 119.3
O2B C35B C36B 116.4(7)
O2B C35B C34B 121.6(7)
C34B C35B C36B 122.0(7)
O1B C12B C13B 117.4(6)
O1B C12B C11B 120.8(7)
C13B C12B C11B 121.7(7)
C9 C8 H8 120.5
C7 C8 C9 119.1(8)
C7 C8 H8 120.5
O1 C12 C13 120.0(7)
C11 C12 O1 118.1(6)
C11 C12 C13 121.7(6)
C14B C13B C12B 118.2(7)
C14B C13B H13B 120.9
C12B C13B H13B 120.9
C1B C2B H2BA 119.9
C3B C2B C1B 120.2(7)
C3B C2B H2BA 119.9
C30 C29 C24 116.9(7)
C30 C29 C28 124.7(7)
C28 C29 C24 118.4(7)
N6B C38B C37B 121.1(6)
N6B C38B C39B 121.4(8)
C37B C38B C39B 117.5(8)
C21 C20 H20 119.6
C19 C20 C21 120.8(6)
C19 C20 H20 119.6
C7 C6 C1 117.0(7)
C7 C6 C5 126.0(8)
C5 C6 C1 117.0(8)
C37B C36B C35B 118.8(7)
C37B C36B H36B 120.6
C35B C36B H36B 120.6
C9B C8B H8B 120.3
C7B C8B C9B 119.3(7)
C7B C8B H8B 120.3
C15B C16B H16B 121.5
C17B C16B C15B 117.1(8)
C17B C16B H16B 121.5
O2 C35 C36 121.0(7)
O2 C35 C34 118.2(7)
C34 C35 C36 120.7(6)
C2B C3B H3B 120.4
C2B C3B C4B 119.3(9)
C4B C3B H3B 120.4
C26B C27B H27B 119.6
C28B C27B H27B 119.6
C28B C27B C26B 120.7(7)
C25 C26 H26 119.9
C25 C26 C27 120.2(8)
C27 C26 H26 119.9
C25B C26B C27B 118.7(8)
C25B C26B H26B 120.7
C27B C26B H26B 120.7
C10 C11 H11 121.0
C12 C11 C10 118.0(7)
C12 C11 H11 121.0
C29B C28B H28B 119.4
C27B C28B C29B 121.3(7)
C27B C28B H28B 119.4
C3B C4B H4B 119.2
C5B C4B C3B 121.5(8)
C5B C4B H4B 119.2
C10B C11B H11B 121.9
C12B C11B C10B 116.3(7)
C12B C11B H11B 121.9
C8 C7 C6 121.8(7)
C8 C7 H7 119.1
C6 C7 H7 119.1
C29 C28 H28 119.1
C27 C28 C29 121.8(7)
C27 C28 H28 119.1
C23B C22B H22B 119.4
C21B C22B C23B 121.2(8)
C21B C22B H22B 119.4
C1 C2 H2A 119.4
C1 C2 C3 121.2(8)
C3 C2 H2A 119.4
C33B C34B H34B 121.8
C35B C34B C33B 116.4(7)
C35B C34B H34B 121.8
C17B C18B C23B 116.7(7)
C17B C18B C19B 124.7(8)
C19B C18B C23B 118.6(8)
C16B C17B C18B 123.3(7)
C16B C17B H17B 118.4
C18B C17B H17B 118.4
C18B C19B H19B 119.7
C20B C19B C18B 120.7(8)
C20B C19B H19B 119.7
C26 C27 H27 120.0
C28 C27 C26 120.0(8)
C28 C27 H27 120.0
C40B C41B C46B 116.5(8)
C42B C41B C46B 119.2(9)
C42B C41B C40B 124.3(9)
C41B C40B H40B 118.2
C39B C40B C41B 123.6(8)
C39B C40B H40B 118.2
C38B C39B H39B 121.6
C40B C39B C38B 116.8(9)
C40B C39B H39B 121.6
C41B C42B H42B 119.8
C41B C42B C43B 120.4(8)
C43B C42B H42B 119.8
C6B C5B H5B 119.6
C4B C5B C6B 120.8(8)
C4B C5B H5B 119.6
C46B C45B H45B 119.3
C46B C45B C44B 121.5(9)
C44B C45B H45B 119.3
C22B C21B H21B 120.4
C22B C21B C20B 119.3(10)
C20B C21B H21B 120.4
C2 C3 H3 120.4
C2 C3 C4 119.3(9)
C4 C3 H3 120.4
C19B C20B C21B 120.9(8)
C19B C20B H20B 119.5
C21B C20B H20B 119.5
C6 C5 H5 118.6
C4 C5 C6 122.9(8)
C4 C5 H5 118.6
F7B B2B F6B 111.8(7)
F7B B2B F5B 112.2(6)
F7B B2B F8B 108.1(7)
F6B B2B F5B 110.7(7)
F6B B2B F8B 106.9(6)
F5B B2B F8B 106.8(7)
C45B C44B H44B 119.9
C45B C44B C43B 120.1(10)
C43B C44B H44B 119.9
C3 C4 H4 119.8
C5 C4 C3 120.4(9)
C5 C4 H4 119.8
C42B C43B C44B 120.0(8)
C42B C43B H43B 120.0
C44B C43B H43B 120.0
N7 C48 C47 178.4(16)
F6 B2 F5 108.5(8)
F6 B2 F7 108.4(8)
F8 B2 F5 109.8(8)
F8 B2 F6 113.0(9)
F8 B2 F7 112.0(9)
F7 B2 F5 104.7(8)
C48 C47 H47A 109.5
C48 C47 H47B 109.5
C48 C47 H47C 109.5
H47A C47 H47B 109.5
H47A C47 H47C 109.5
H47B C47 H47C 109.5
F2B B1B F3B 104.9(8)
F4B B1B F2B 111.9(8)
F4B B1B F1B 115.7(8)
F4B B1B F3B 102.1(11)
F1B B1B F2B 111.2(11)
F1B B1B F3B 110.0(8)
F3 B1 F1 108.9(9)
F3 B1 F4 110.2(9)
F2 B1 F3 109.7(8)
F2 B1 F1 107.0(9)
F2 B1 F4 111.5(11)
F4 B1 F1 109.4(10)
N3B Ag2C N5B 107.08(19)
N3B Ag2C N2B 72.7(2)
N3B Ag2C Ag1C 88.73(13)
N6B Ag2C N3B 179.7(2)
N6B Ag2C N5B 72.7(2)
N6B Ag2C N2B 107.52(19)
N6B Ag2C Ag1C 91.29(14)
N5B Ag2C Ag1C 55.09(13)
N2B Ag2C N5B 109.51(17)
N2B Ag2C Ag1C 54.43(12)
N4B Ag1C N1B 177.6(2)
N4B Ag1C N5B 72.5(2)
N4B Ag1C N2B 109.63(18)
N4B Ag1C Ag2C 90.82(13)
N1B Ag1C N5B 106.14(18)
N1B Ag1C N2B 72.7(2)
N1B Ag1C Ag2C 89.96(14)
N5B Ag1C Ag2C 55.01(12)
N2B Ag1C N5B 109.89(17)
N2B Ag1C Ag2C 54.89(12)

loop_
_geom_bond_atom_site_label_1
_geom_bond_atom_site_label_2
_geom_bond_distance
Ag2 Ag1 2.9285(6)
Ag2 N3 2.188(5)
Ag2 N6 2.179(5)
Ag2 N2 2.540(5)
Ag1 N5 2.515(5)
Ag1 N2 2.565(6)
Ag1 N4 2.205(5)
Ag1 N1 2.209(5)
F5 B2 1.387(11)
F7B B2B 1.359(9)
F6B B2B 1.373(9)
N3 C23 1.377(8)
N3 C15 1.319(8)
N4B C24B 1.368(9)
N4B C32B 1.335(9)
N4B Ag1C 2.173(5)
F5B B2B 1.383(10)
N6 C38 1.321(8)
N6 C46 1.382(7)
N1B C1B 1.371(9)
N1B C9B 1.343(9)
N1B Ag1C 2.176(5)
N5 C33 1.351(8)
N5 C37 1.339(9)
N2 C10 1.364(8)
N2 C14 1.321(9)
N3B C15B 1.303(9)
N3B C23B 1.387(9)
N3B Ag2C 2.175(6)
F2B B1B 1.384(13)
F8B B2B 1.404(11)
O2 H2 0.8200
O2 C35 1.360(8)
F3 B1 1.357(9)
N4 C24 1.374(9)
N4 C32 1.327(9)
N1 C1 1.366(9)
N1 C9 1.310(9)
O1 H1 0.8200
O1 C12 1.377(8)
N6B C46B 1.372(9)
N6B C38B 1.303(10)
N6B Ag2C 2.172(6)
N5B C33B 1.324(9)
N5B C37B 1.384(9)
N5B Ag2C 2.553(6)
N5B Ag1C 2.555(6)
N2B C14B 1.378(9)
N2B C10B 1.311(9)
N2B Ag2C 2.537(6)
N2B Ag1C 2.522(6)
F4B B1B 1.338(12)
O1B H1B 0.8200
O1B C12B 1.366(9)
F6 B2 1.374(11)
F1B B1B 1.379(12)
C23 C18 1.423(8)
C23 C22 1.404(9)
C38 C37 1.505(9)
C38 C39 1.411(9)
C18 C17 1.420(10)
C18 C19 1.415(9)
O2B H2B 0.8200
O2B C35B 1.365(9)
C24 C25 1.401(10)
C24 C29 1.438(9)
C15 C16 1.414(9)
C15 C14 1.511(9)
C45 H45 0.9300
C45 C46 1.399(9)
C45 C44 1.375(8)
C33 C32 1.481(10)
C33 C34 1.380(9)
C46 C41 1.422(8)
C24B C25B 1.394(10)
C24B C29B 1.431(8)
C14B C15B 1.479(10)
C14B C13B 1.373(10)
C41 C40 1.401(9)
C41 C42 1.408(9)
C37 C36 1.383(9)
C44 H44 0.9300
C44 C43 1.412(9)
C17 H17 0.9300
C17 C16 1.351(10)
C32 C31 1.430(9)
C10 C9 1.461(11)
C10 C11 1.385(10)
C25 H25 0.9300
C25 C26 1.382(10)
C22 H22 0.9300
C22 C21 1.374(8)
C21 H21 0.9300
C21 C20 1.404(10)
C16 H16 0.9300
F8 B2 1.349(11)
C19 H19 0.9300
C19 C20 1.371(11)
C15B C16B 1.450(10)
C23B C22B 1.389(11)
C23B C18B 1.434(10)
C46B C41B 1.454(11)
C46B C45B 1.366(12)
C1B C6B 1.429(9)
C1B C2B 1.399(11)
C40 H40 0.9300
C40 C39 1.364(10)
C1 C6 1.460(10)
C1 C2 1.372(11)
C33B C32B 1.501(10)
C33B C34B 1.412(10)
C42 H42 0.9300
C42 C43 1.361(10)
C9B C10B 1.496(10)
C9B C8B 1.420(9)
C31 H31 0.9300
C31 C30 1.349(11)
C14 C13 1.393(9)
C13 H13 0.9300
C13 C12 1.416(9)
C9 C8 1.449(10)
C43 H43 0.9300
C39 H39 0.9300
C32B C31B 1.410(9)
F3B B1B 1.448(16)
C7B H7B 0.9300
C7B C6B 1.413(12)
C7B C8B 1.338(11)
C25B H25B 0.9300
C25B C26B 1.377(10)
C30B H30B 0.9300
C30B C29B 1.420(11)
C30B C31B 1.336(11)
C29B C28B 1.397(11)
C36 H36 0.9300
C36 C35 1.420(10)
C10B C11B 1.412(10)
C31B H31B 0.9300
C34 H34 0.9300
C34 C35 1.364(11)
C37B C38B 1.459(10)
C37B C36B 1.386(10)
C6B C5B 1.415(11)
C30 H30 0.9300
C30 C29 1.390(11)
C35B C36B 1.388(11)
C35B C34B 1.368(11)
C12B C13B 1.374(10)
C12B C11B 1.393(10)
C8 H8 0.9300
C8 C7 1.337(11)
C12 C11 1.345(11)
C13B H13B 0.9300
C2B H2BA 0.9300
C2B C3B 1.371(10)
C29 C28 1.404(11)
C38B C39B 1.461(10)
F2 B1 1.348(10)
C20 H20 0.9300
F7 B2 1.381(12)
C6 C7 1.380(12)
C6 C5 1.405(11)
C36B H36B 0.9300
C8B H8B 0.9300
C16B H16B 0.9300
C16B C17B 1.361(11)
C3B H3B 0.9300
C3B C4B 1.421(12)
C27B H27B 0.9300
C27B C26B 1.439(11)
C27B C28B 1.365(12)
C26 H26 0.9300
C26 C27 1.420(12)
C26B H26B 0.9300
C11 H11 0.9300
C28B H28B 0.9300
C4B H4B 0.9300
C4B C5B 1.349(13)
C11B H11B 0.9300
C7 H7 0.9300
C28 H28 0.9300
C28 C27 1.353(12)
F1 B1 1.376(11)
C22B H22B 0.9300
C22B C21B 1.381(11)
C2 H2A 0.9300
C2 C3 1.387(11)
C34B H34B 0.9300
C18B C17B 1.379(12)
C18B C19B 1.397(11)
C17B H17B 0.9300
C19B H19B 0.9300
C19B C20B 1.373(13)
C27 H27 0.9300
C41B C40B 1.397(13)
C41B C42B 1.384(12)
C40B H40B 0.9300
C40B C39B 1.351(13)
C39B H39B 0.9300
C42B H42B 0.9300
C42B C43B 1.389(15)
C5B H5B 0.9300
C45B H45B 0.9300
C45B C44B 1.380(11)
C21B H21B 0.9300
C21B C20B 1.400(14)
N7 C48 1.143(16)
C3 H3 0.9300
C3 C4 1.418(13)
C20B H20B 0.9300
C5 H5 0.9300
C5 C4 1.322(14)
C44B H44B 0.9300
C44B C43B 1.401(14)
C4 H4 0.9300
C43B H43B 0.9300
C48 C47 1.436(19)
F4 B1 1.358(11)
C47 H47A 0.9600
C47 H47B 0.9600
C47 H47C 0.9600
Ag2C Ag1C 2.9262(6)

loop_
_geom_torsion_atom_site_label_1
_geom_torsion_atom_site_label_2
_geom_torsion_atom_site_label_3
_geom_torsion_atom_site_label_4
_geom_torsion
Ag2 N3 C23 C18 167.6(4)
Ag2 N3 C23 C22 -11.4(7)
Ag2 N3 C15 C16 -170.4(4)
Ag2 N3 C15 C14 6.9(7)
Ag2 N6 C38 C37 12.1(7)
Ag2 N6 C38 C39 -166.0(4)
Ag2 N6 C46 C45 -15.9(6)
Ag2 N6 C46 C41 164.6(4)
Ag2 N2 C10 C9 -42.9(7)
Ag2 N2 C10 C11 138.6(5)
Ag2 N2 C14 C15 33.1(5)
Ag2 N2 C14 C13 -147.4(5)
Ag1 N5 C33 C32 28.5(6)
Ag1 N5 C33 C34 -150.9(5)
Ag1 N5 C37 C38 -36.1(7)
Ag1 N5 C37 C36 143.1(5)
Ag1 N2 C10 C9 31.8(6)
Ag1 N2 C10 C11 -146.8(5)
Ag1 N2 C14 C15 -42.6(7)
Ag1 N2 C14 C13 136.9(5)
Ag1 N4 C24 C25 -5.0(7)
Ag1 N4 C24 C29 173.3(4)
Ag1 N4 C32 C33 5.5(7)
Ag1 N4 C32 C31 -173.9(4)
Ag1 N1 C1 C6 171.0(4)
Ag1 N1 C1 C2 -7.8(8)
Ag1 N1 C9 C10 8.9(7)
Ag1 N1 C9 C8 -171.0(4)
N3 C23 C18 C17 3.2(8)
N3 C23 C18 C19 -177.3(5)
N3 C23 C22 C21 177.4(5)
N3 C15 C16 C17 2.4(9)
N3 C15 C14 N2 -30.9(8)
N3 C15 C14 C13 149.6(6)
N4B C24B C25B C26B -176.7(6)
N4B C24B C29B C30B -2.8(8)
N4B C24B C29B C28B 177.2(5)
N4B C32B C31B C30B -2.6(9)
N6 C38 C37 N5 -37.8(8)
N6 C38 C37 C36 143.0(6)
N6 C38 C39 C40 2.5(9)
N6 C46 C41 C40 1.2(8)
N6 C46 C41 C42 -178.9(5)
N1B C1B C6B C7B -3.4(9)
N1B C1B C6B C5B 177.6(6)
N1B C1B C2B C3B -177.3(6)
N1B C9B C10B N2B 30.1(8)
N1B C9B C10B C11B -150.5(6)
N1B C9B C8B C7B -1.6(10)
N5 C33 C32 N4 -25.8(8)
N5 C33 C32 C31 153.5(6)
N5 C33 C34 C35 2.2(10)
N5 C37 C36 C35 0.8(10)
N2 C10 C9 N1 -31.4(8)
N2 C10 C9 C8 148.6(6)
N2 C10 C11 C12 3.5(10)
N2 C14 C13 C12 -0.1(9)
N3B C15B C16B C17B -0.7(9)
N3B C23B C22B C21B -178.9(6)
N3B C23B C18B C17B 0.8(9)
N3B C23B C18B C19B -179.9(6)
N4 C24 C25 C26 177.9(6)
N4 C24 C29 C30 -0.1(9)
N4 C24 C29 C28 -178.7(6)
N4 C32 C31 C30 0.9(9)
N1 C1 C6 C7 0.2(9)
N1 C1 C6 C5 -179.5(6)
N1 C1 C2 C3 178.9(6)
N1 C9 C8 C7 -0.2(10)
O1 C12 C11 C10 179.8(6)
N6B C46B C41B C40B -1.6(10)
N6B C46B C41B C42B 179.2(7)
N6B C46B C45B C44B -178.1(7)
N6B C38B C39B C40B 0.3(10)
N5B C33B C32B N4B 30.8(8)
N5B C33B C32B C31B -145.1(6)
N5B C33B C34B C35B -2.2(10)
N5B C37B C38B N6B 31.1(9)
N5B C37B C38B C39B -149.0(6)
N5B C37B C36B C35B -2.4(10)
N2B C14B C15B N3B 30.8(8)
N2B C14B C15B C16B -150.0(6)
N2B C14B C13B C12B -4.1(10)
N2B C10B C11B C12B -1.4(9)
O1B C12B C13B C14B -177.8(6)
O1B C12B C11B C10B -179.4(6)
C23 N3 C15 C16 -1.7(8)
C23 N3 C15 C14 175.6(5)
C23 C18 C17 C16 -2.6(9)
C23 C18 C19 C20 -0.6(9)
C23 C22 C21 C20 0.3(9)
C38 N6 C46 C45 178.6(5)
C38 N6 C46 C41 -0.9(8)
C38 C37 C36 C35 180.0(6)
C18 C23 C22 C21 -1.6(9)
C18 C17 C16 C15 -0.1(9)
C18 C19 C20 C21 -0.7(10)
O2B C35B C36B C37B -177.0(6)
O2B C35B C34B C33B 179.3(6)
C24 N4 C32 C33 176.7(5)
C24 N4 C32 C31 -2.6(9)
C24 C25 C26 C27 0.9(10)
C24 C29 C28 C27 0.8(10)
C15 N3 C23 C18 -1.1(8)
C15 N3 C23 C22 179.9(5)
C15 C14 C13 C12 179.4(5)
C45 C46 C41 C40 -178.4(5)
C45 C46 C41 C42 1.6(8)
C45 C44 C43 C42 1.2(10)
C33 N5 C37 C38 179.7(5)
C33 N5 C37 C36 -1.1(9)
C33 C32 C31 C30 -178.4(6)
C33 C34 C35 O2 177.9(6)
C33 C34 C35 C36 -2.5(10)
C46 N6 C38 C37 177.2(5)
C46 N6 C38 C39 -0.9(8)
C46 C45 C44 C43 0.0(9)
C46 C41 C40 C39 0.4(8)
C46 C41 C42 C43 -0.4(9)
C24B N4B C32B C33B -174.2(5)
C24B N4B C32B C31B 1.7(8)
C24B C25B C26B C27B -0.4(10)
C24B C29B C28B C27B -0.7(10)
C14B N2B C10B C9B -178.8(5)
C14B N2B C10B C11B 1.9(9)
C14B C15B C16B C17B -179.9(6)
C41 C40 C39 C38 -2.1(9)
C41 C42 C43 C44 -0.9(10)
C37 N5 C33 C32 178.9(5)
C37 N5 C33 C34 -0.5(9)
C37 C38 C39 C40 -175.6(5)
C37 C36 C35 O2 -179.3(6)
C37 C36 C35 C34 1.0(10)
C44 C45 C46 N6 179.0(5)
C44 C45 C46 C41 -1.4(8)
C17 C18 C19 C20 178.9(6)
C32 N4 C24 C25 -176.1(6)
C32 N4 C24 C29 2.2(9)
C32 C33 C34 C35 -177.2(6)
C32 C31 C30 C29 1.3(10)
C10 N2 C14 C15 179.6(5)
C10 N2 C14 C13 -0.9(9)
C10 C9 C8 C7 179.8(6)
C25 C24 C29 C30 178.3(6)
C25 C24 C29 C28 -0.3(9)
C25 C26 C27 C28 -0.4(11)
C22 C23 C18 C17 -177.8(5)
C22 C23 C18 C19 1.8(8)
C22 C21 C20 C19 0.9(10)
C16 C15 C14 N2 146.4(6)
C16 C15 C14 C13 -33.1(8)
C19 C18 C17 C16 177.9(6)
C15B N3B C23B C22B 176.4(6)
C15B N3B C23B C18B -1.6(9)
C15B C14B C13B C12B 173.0(6)
C15B C16B C17B C18B -0.1(10)
C23B N3B C15B C14B -179.2(5)
C23B N3B C15B C16B 1.6(9)
C23B C22B C21B C20B -0.9(11)
C23B C18B C17B C16B 0.0(10)
C23B C18B C19B C20B -1.5(10)
C46B N6B C38B C37B -179.7(6)
C46B N6B C38B C39B 0.4(9)
C46B C41B C40B C39B 2.4(11)
C46B C41B C42B C43B -2.4(12)
C46B C45B C44B C43B 0.2(12)
C1B N1B C9B C10B -175.9(5)
C1B N1B C9B C8B 1.0(9)
C1B C6B C5B C4B -0.6(10)
C1B C2B C3B C4B 0.1(10)
C40 C41 C42 C43 179.5(6)
C1 N1 C9 C10 -178.9(5)
C1 N1 C9 C8 1.1(9)
C1 C6 C7 C8 0.7(10)
C1 C6 C5 C4 0.3(12)
C1 C2 C3 C4 0.8(11)
C33B N5B C37B C38B -176.8(5)
C33B N5B C37B C36B -0.9(9)
C33B C32B C31B C30B 173.2(6)
C42 C41 C40 C39 -179.6(6)
C9B N1B C1B C6B 1.6(9)
C9B N1B C1B C2B 179.6(6)
C9B C10B C11B C12B 179.3(6)
C31 C30 C29 C24 -1.6(9)
C31 C30 C29 C28 176.8(6)
C14 N2 C10 C9 177.7(5)
C14 N2 C10 C11 -0.8(9)
C14 C15 C16 C17 -174.9(6)
C14 C13 C12 O1 178.5(6)
C14 C13 C12 C11 2.9(10)
C13 C12 C11 C10 -4.5(10)
C9 N1 C1 C6 -1.1(9)
C9 N1 C1 C2 -179.9(6)
C9 C10 C11 C12 -175.1(6)
C9 C8 C7 C6 -0.7(10)
C39 C38 C37 N5 140.4(6)
C39 C38 C37 C36 -38.8(8)
C32B N4B C24B C25B 179.6(5)
C32B N4B C24B C29B 1.0(8)
C32B C33B C34B C35B -179.5(6)
C7B C6B C5B C4B -179.6(7)
C25B C24B C29B C30B 178.6(5)
C25B C24B C29B C28B -1.4(9)
C30B C29B C28B C27B 179.3(7)
C29B C24B C25B C26B 1.9(9)
C29B C30B C31B C32B 0.6(9)
C10B N2B C14B C15B -176.3(5)
C10B N2B C14B C13B 1.0(9)
C10B C9B C8B C7B 175.2(6)
C31B C30B C29B C24B 2.0(9)
C31B C30B C29B C28B -178.0(6)
C34 C33 C32 N4 153.6(6)
C34 C33 C32 C31 -27.0(9)
C37B N5B C33B C32B -179.5(5)
C37B N5B C33B C34B 3.3(9)
C37B C38B C39B C40B -179.6(6)
C6B C1B C2B C3B 0.7(10)
C6B C7B C8B C9B -0.4(10)
C30 C29 C28 C27 -177.6(7)
C13B C14B C15B N3B -146.4(6)
C13B C14B C15B C16B 32.8(9)
C13B C12B C11B C10B -2.0(10)
C2B C1B C6B C7B 178.6(6)
C2B C1B C6B C5B -0.4(9)
C2B C3B C4B C5B -1.1(11)
C29 C24 C25 C26 -0.5(9)
C29 C28 C27 C26 -0.5(12)
C38B N6B C46B C41B 0.4(9)
C38B N6B C46B C45B 177.0(6)
C38B C37B C36B C35B 173.3(6)
C6 C1 C2 C3 0.1(10)
C6 C5 C4 C3 0.5(13)
C36B C37B C38B N6B -144.7(7)
C36B C37B C38B C39B 35.2(9)
C36B C35B C34B C33B -1.2(10)
C8B C9B C10B N2B -146.7(6)
C8B C9B C10B C11B 32.6(9)
C8B C7B C6B C1B 2.8(10)
C8B C7B C6B C5B -178.2(7)
C3B C4B C5B C6B 1.4(12)
C26B C27B C28B C29B 2.2(11)
C11 C10 C9 N1 147.2(6)
C11 C10 C9 C8 -32.9(9)
C28B C27B C26B C25B -1.6(11)
C11B C12B C13B C14B 4.6(10)
C7 C6 C5 C4 -179.3(8)
C22B C23B C18B C17B -177.3(6)
C22B C23B C18B C19B 2.0(9)
C22B C21B C20B C19B 1.5(12)
C2 C1 C6 C7 179.1(6)
C2 C1 C6 C5 -0.6(9)
C2 C3 C4 C5 -1.1(13)
C34B C33B C32B N4B -151.8(6)
C34B C33B C32B C31B 32.3(8)
C34B C35B C36B C37B 3.4(10)
C18B C23B C22B C21B -0.8(10)
C18B C19B C20B C21B -0.3(12)
C17B C18B C19B C20B 177.7(7)
C19B C18B C17B C16B -179.2(7)
C41B C46B C45B C44B -1.4(11)
C41B C40B C39B C38B -1.7(11)
C41B C42B C43B C44B 1.2(13)
C40B C41B C42B C43B 178.6(8)
C42B C41B C40B C39B -178.5(8)
C45B C46B C41B C40B -178.4(7)
C45B C46B C41B C42B 2.4(10)
C45B C44B C43B C42B -0.1(13)
C5 C6 C7 C8 -179.7(7)
Ag2C N3B C15B C14B -6.3(7)
Ag2C N3B C15B C16B 174.5(4)
Ag2C N3B C23B C22B 3.6(7)
Ag2C N3B C23B C18B -174.4(4)
Ag2C N6B C46B C41B -170.8(5)
Ag2C N6B C46B C45B 5.8(8)
Ag2C N6B C38B C37B -8.5(8)
Ag2C N6B C38B C39B 171.6(5)
Ag2C N5B C33B C32B 43.4(8)
Ag2C N5B C33B C34B -133.8(6)
Ag2C N5B C37B C38B -31.3(6)
Ag2C N5B C37B C36B 144.7(5)
Ag2C N2B C14B C15B -33.0(6)
Ag2C N2B C14B C13B 144.3(5)
Ag2C N2B C10B C9B 46.2(7)
Ag2C N2B C10B C11B -133.2(5)
Ag1C N4B C24B C25B 13.6(7)
Ag1C N4B C24B C29B -165.0(4)
Ag1C N4B C32B C33B -8.4(7)
Ag1C N4B C32B C31B 167.5(4)
Ag1C N1B C1B C6B -165.4(4)
Ag1C N1B C1B C2B 12.6(7)
Ag1C N1B C9B C10B -9.0(7)
Ag1C N1B C9B C8B 167.9(5)
Ag1C N5B C33B C32B -31.5(6)
Ag1C N5B C33B C34B 151.2(5)
Ag1C N5B C37B C38B 43.1(7)
Ag1C N5B C37B C36B -141.0(5)
Ag1C N2B C14B C15B 42.2(7)
Ag1C N2B C14B C13B -140.5(5)
Ag1C N2B C10B C9B -30.6(6)
Ag1C N2B C10B C11B 150.0(5)
